data_7248007
loop_
_publ_author_name
'Liu, Ya-Zhou'
'Chen, Yu'
'Wang, Amu'
'Shen, Zhongke'
'Zhou, Xueting'
'Zhang, Jichao'
'Jian, Yinxiang'
'Ma, Xiaofeng'

_publ_section_title
;
 An electron-donor--acceptor complex between two intermediates enables a
 N--N bond cleavage cascade process to access 2,3-difunctionalized
 pyridines
;
_journal_issue 4
_journal_name_full 'Green Chemistry'
_journal_page_first 2280
_journal_page_last 2289
_journal_paper_doi 10.1039/D3GC04425D
_journal_volume 26
_journal_year 2024
_chemical_formula_moiety 'C17 H16 Cl N3 O3 S'
_chemical_formula_sum 'C17 H16 Cl N3 O3 S'
_chemical_formula_weight 377.84
_space_group_crystal_system monoclinic
_space_group_IT_number 14
_space_group_name_Hall '-P 2ybc'
_space_group_name_H-M_alt 'P 1 21/c 1'
_atom_sites_solution_hydrogens geom
_atom_sites_solution_primary iterative
_audit_creation_date 2020-11-17
_audit_creation_method
;
Olex2 1.2
(compiled 2018.05.29 svn.r3508 for OlexSys, GUI svn.r5506)
;
_audit_update_record
;
2022-11-27 deposited with the CCDC.	2024-01-10 downloaded from the CCDC.
;
_cell_angle_alpha 90
_cell_angle_beta 103.775(4)
_cell_angle_gamma 90
_cell_formula_units_Z 4
_cell_length_a 11.4261(5)
_cell_length_b 9.6846(4)
_cell_length_c 16.4306(7)
_cell_measurement_reflns_used 2263
_cell_measurement_temperature 293(2)
_cell_measurement_theta_max 28.1390
_cell_measurement_theta_min 3.4560
_cell_volume 1765.87(13)
_computing_cell_refinement
;
CrysAlisPro, Agilent Technologies,
Version 1.171.37.34 (release 22-05-2014 CrysAlis171 .NET)
(compiled May 22 2014,16:03:01)
;
_computing_data_collection
;
CrysAlisPro, Agilent Technologies,
Version 1.171.37.34 (release 22-05-2014 CrysAlis171 .NET)
(compiled May 22 2014,16:03:01)
;
_computing_data_reduction
;
CrysAlisPro, Agilent Technologies,
Version 1.171.37.34 (release 22-05-2014 CrysAlis171 .NET)
(compiled May 22 2014,16:03:01)
;
_computing_molecular_graphics 'Olex2 (Dolomanov et al., 2009)'
_computing_publication_material 'Olex2 (Dolomanov et al., 2009)'
_computing_structure_refinement 'ShelXL (Sheldrick, 2015)'
_computing_structure_solution
;
Superflip (Palatinus & Chapuis, 2007;Palatinus & van der Lee, 2008;
Palatinus et al., 2012)
;
_diffrn_ambient_temperature 293.15
_diffrn_detector 'CCD plate'
_diffrn_detector_area_resol_mean 16.0874
_diffrn_detector_type Eos
_diffrn_measured_fraction_theta_full 0.998
_diffrn_measured_fraction_theta_max 0.998
_diffrn_measurement_details
;
#__ type_ start__ end____ width___ exp.time_
  1 omega  -30.00   42.00   1.0000    7.0000
omega____ theta____ kappa____ phi______ frames
    -      -15.4773   57.0000   30.0000 72

#__ type_ start__ end____ width___ exp.time_
  2 omega  -25.00    1.00   1.0000    7.0000
omega____ theta____ kappa____ phi______ frames
    -      -15.4773   57.0000   90.0000 26

#__ type_ start__ end____ width___ exp.time_
  3 omega  -21.00   15.00   1.0000    7.0000
omega____ theta____ kappa____ phi______ frames
    -      -15.4773  -99.0000  150.0000 36

#__ type_ start__ end____ width___ exp.time_
  4 omega  -82.00  -56.00   1.0000    7.0000
omega____ theta____ kappa____ phi______ frames
    -      -15.4773 -178.0000   60.0000 26

#__ type_ start__ end____ width___ exp.time_
  5 omega  -84.00    3.00   1.0000    7.0000
omega____ theta____ kappa____ phi______ frames
    -      -15.4773  -38.0000 -150.0000 87
;
_diffrn_measurement_device 'four-circle diffractometer'
_diffrn_measurement_device_type 'Xcalibur, Eos'
_diffrn_measurement_method '\w scans'
_diffrn_orient_matrix_UB_11 0.0630673000
_diffrn_orient_matrix_UB_12 0.0093021000
_diffrn_orient_matrix_UB_13 0.0146557000
_diffrn_orient_matrix_UB_21 0.0084185000
_diffrn_orient_matrix_UB_22 -0.0725541000
_diffrn_orient_matrix_UB_23 -0.0000215000
_diffrn_orient_matrix_UB_31 0.0059548000
_diffrn_orient_matrix_UB_32 0.0032924000
_diffrn_orient_matrix_UB_33 -0.0419722000
_diffrn_radiation_monochromator graphite
_diffrn_radiation_probe x-ray
_diffrn_radiation_type MoK\a
_diffrn_radiation_wavelength 0.71073
_diffrn_reflns_av_R_equivalents 0.0232
_diffrn_reflns_av_unetI/netI 0.0385
_diffrn_reflns_Laue_measured_fraction_full 0.998
_diffrn_reflns_Laue_measured_fraction_max 0.998
_diffrn_reflns_limit_h_max 14
_diffrn_reflns_limit_h_min -12
_diffrn_reflns_limit_k_max 6
_diffrn_reflns_limit_k_min -12
_diffrn_reflns_limit_l_max 20
_diffrn_reflns_limit_l_min -18
_diffrn_reflns_number 8593
_diffrn_reflns_point_group_measured_fraction_full 0.998
_diffrn_reflns_point_group_measured_fraction_max 0.998
_diffrn_reflns_theta_full 25.242
_diffrn_reflns_theta_max 26.370
_diffrn_reflns_theta_min 3.247
_diffrn_source 'Enhance (Mo) X-ray Source'
_exptl_absorpt_coefficient_mu 0.356
_exptl_absorpt_correction_T_max 1.00000
_exptl_absorpt_correction_T_min 0.89385
_exptl_absorpt_correction_type multi-scan
_exptl_absorpt_process_details
;
CrysAlisPro, Agilent Technologies,
Version 1.171.37.34 (release 22-05-2014 CrysAlis171 .NET)
(compiled May 22 2014,16:03:01)
Empirical absorption correction using spherical harmonics,
 implemented in SCALE3 ABSPACK scaling algorithm.
;
_exptl_crystal_density_diffrn 1.421
_exptl_crystal_density_method 'not measured'
_exptl_crystal_F_000 784
_exptl_crystal_size_max 0.35
_exptl_crystal_size_mid 0.3
_exptl_crystal_size_min 0.25
_refine_diff_density_max 0.287
_refine_diff_density_min -0.345
_refine_diff_density_rms 0.047
_refine_ls_extinction_method none
_refine_ls_goodness_of_fit_ref 1.048
_refine_ls_hydrogen_treatment constr
_refine_ls_matrix_type full
_refine_ls_number_parameters 228
_refine_ls_number_reflns 3599
_refine_ls_number_restraints 0
_refine_ls_restrained_S_all 1.048
_refine_ls_R_factor_all 0.0605
_refine_ls_R_factor_gt 0.0444
_refine_ls_shift/su_max 0.001
_refine_ls_shift/su_mean 0.000
_refine_ls_structure_factor_coef Fsqd
_refine_ls_weighting_details 'w=1/[\s^2^(Fo^2^)+(0.0467P)^2^+0.6078P] where P=(Fo^2^+2Fc^2^)/3'
_refine_ls_weighting_scheme calc
_refine_ls_wR_factor_gt 0.1036
_refine_ls_wR_factor_ref 0.1133
_reflns_Friedel_coverage 0.000
_reflns_number_gt 2841
_reflns_number_total 3599
_reflns_threshold_expression 'I > 2\s(I)'
_cod_data_source_file d3gc04425d2.cif
_cod_data_source_block 201117_s4_sws_1
_cod_depositor_comments 'Adding full bibliography for 7248007--7248009.cif.'
_cod_original_cell_volume 1765.86(13)
_cod_database_code 7248007
_shelx_shelxl_version_number 2014/7
_chemical_oxdiff_formula c12h12n2o3cl1
_shelx_space_group_comment
;
The symmetry employed for this shelxl refinement is uniquely defined
by the following loop, which should always be used as a source of
symmetry information in preference to the above space-group names.
They are only intended as comments.
;
_shelx_estimated_absorpt_t_max 0.916
_shelx_estimated_absorpt_t_min 0.886
_reflns_odcompleteness_completeness 99.71
_reflns_odcompleteness_iscentric 1
_reflns_odcompleteness_theta 26.32
_olex2_refinement_description
;
1. Fixed Uiso
 At 1.2 times of:
  All C(H) groups, All C(H,H) groups
 At 1.5 times of:
  All C(H,H,H) groups
2.a Ternary CH refined with riding coordinates:
 C6(H6)
2.b Secondary CH2 refined with riding coordinates:
 C5(H5A,H5B), C8(H8A,H8B)
2.c Aromatic/amide H refined with riding coordinates:
 C3(H3), C12(H12), C13(H13), C15(H15), C16(H16)
2.d Idealised Me refined as rotating group:
 C9(H9A,H9B,H9C), C17(H17A,H17B,H17C)
;
_olex2_submission_special_instructions 'No special instructions were received'

loop_
_space_group_symop_operation_xyz
'x, y, z'
'-x, y+1/2, -z+1/2'
'-x, -y, -z'
'x, -y-1/2, z-1/2'

loop_
_atom_site_label
_atom_site_type_symbol
_atom_site_fract_x
_atom_site_fract_y
_atom_site_fract_z
_atom_site_U_iso_or_equiv
_atom_site_adp_type
_atom_site_occupancy
_atom_site_site_symmetry_order
_atom_site_calc_flag
_atom_site_refinement_flags_posn
_atom_site_refinement_flags_adp
_atom_site_refinement_flags_occupancy
_atom_site_disorder_assembly
_atom_site_disorder_group
Cl1 Cl 0.67271(5) 0.41996(6) 0.36286(4) 0.04566(19) Uani 1 1 d . . . . .
S1 S 0.78647(5) 0.89598(6) 0.69789(3) 0.04060(18) Uani 1 1 d . . . . .
O1 O 0.51156(14) 0.60394(18) 0.41811(10) 0.0459(4) Uani 1 1 d . . . . .
O2 O 0.67951(15) 0.95999(18) 0.65080(10) 0.0506(4) Uani 1 1 d . . . . .
O3 O 0.88284(16) 0.97606(18) 0.74681(10) 0.0529(5) Uani 1 1 d . . . . .
N1 N 0.83024(16) 0.54773(19) 0.47844(11) 0.0358(4) Uani 1 1 d . . . . .
N2 N 0.84695(16) 0.8153(2) 0.62921(10) 0.0389(5) Uani 1 1 d . . . . .
N3 N 1.0912(2) 0.8099(3) 0.48269(16) 0.0721(8) Uani 1 1 d . . . . .
C1 C 0.7143(2) 0.5401(2) 0.44253(13) 0.0357(5) Uani 1 1 d . . . . .
C2 C 0.6251(2) 0.6237(2) 0.46371(13) 0.0363(5) Uani 1 1 d . . . . .
C3 C 0.6605(2) 0.7187(2) 0.52828(13) 0.0374(5) Uani 1 1 d . . . . .
H3 H 0.6048 0.7752 0.5451 0.045 Uiso 1 1 calc R . . . .
C4 C 0.7823(2) 0.7258(2) 0.56649(12) 0.0342(5) Uani 1 1 d . . . . .
C5 C 0.9723(2) 0.7623(3) 0.65784(14) 0.0503(7) Uani 1 1 d . . . . .
H5A H 0.9813 0.7076 0.7084 0.060 Uiso 1 1 calc R . . . .
H5B H 1.0297 0.8378 0.6688 0.060 Uiso 1 1 calc R . . . .
C6 C 0.9908(2) 0.6731(3) 0.58490(14) 0.0417(6) Uani 1 1 d . . . . .
H6 H 1.0357 0.5889 0.6055 0.050 Uiso 1 1 calc R . . . .
C7 C 0.86214(19) 0.6393(2) 0.53979(13) 0.0349(5) Uani 1 1 d . . . . .
C8 C 0.4197(2) 0.6995(3) 0.42848(15) 0.0476(6) Uani 1 1 d . . . . .
H8A H 0.4448 0.7937 0.4218 0.057 Uiso 1 1 calc R . . . .
H8B H 0.4047 0.6901 0.4839 0.057 Uiso 1 1 calc R . . . .
C9 C 0.3081(2) 0.6659(4) 0.36268(19) 0.0691(9) Uani 1 1 d . . . . .
H9A H 0.3229 0.6805 0.3082 0.104 Uiso 1 1 calc GR . . . .
H9B H 0.2434 0.7245 0.3696 0.104 Uiso 1 1 calc GR . . . .
H9C H 0.2867 0.5711 0.3681 0.104 Uiso 1 1 calc GR . . . .
C10 C 1.0496(2) 0.7495(3) 0.52832(15) 0.0473(6) Uani 1 1 d . . . . .
C11 C 0.7452(2) 0.7668(2) 0.76109(13) 0.0387(5) Uani 1 1 d . . . . .
C12 C 0.6281(2) 0.7206(3) 0.74553(14) 0.0494(6) Uani 1 1 d . . . . .
H12 H 0.5702 0.7572 0.7011 0.059 Uiso 1 1 calc R . . . .
C13 C 0.5965(2) 0.6198(3) 0.79590(15) 0.0509(7) Uani 1 1 d . . . . .
H13 H 0.5172 0.5890 0.7850 0.061 Uiso 1 1 calc R . . . .
C14 C 0.6807(2) 0.5641(2) 0.86209(14) 0.0413(6) Uani 1 1 d . . . . .
C15 C 0.7988(2) 0.6100(3) 0.87611(15) 0.0453(6) Uani 1 1 d . . . . .
H15 H 0.8571 0.5716 0.9195 0.054 Uiso 1 1 calc R . . . .
C16 C 0.8318(2) 0.7117(3) 0.82692(14) 0.0444(6) Uani 1 1 d . . . . .
H16 H 0.9110 0.7428 0.8378 0.053 Uiso 1 1 calc R . . . .
C17 C 0.6444(2) 0.4576(3) 0.91821(17) 0.0565(7) Uani 1 1 d . . . . .
H17A H 0.6607 0.3670 0.9000 0.085 Uiso 1 1 calc GR . . . .
H17B H 0.5598 0.4662 0.9155 0.085 Uiso 1 1 calc GR . . . .
H17C H 0.6894 0.4718 0.9749 0.085 Uiso 1 1 calc GR . . . .

loop_
_atom_site_aniso_label
_atom_site_aniso_U_11
_atom_site_aniso_U_22
_atom_site_aniso_U_33
_atom_site_aniso_U_23
_atom_site_aniso_U_13
_atom_site_aniso_U_12
Cl1 0.0499(4) 0.0424(4) 0.0438(3) -0.0121(3) 0.0093(3) -0.0051(3)
S1 0.0477(4) 0.0373(3) 0.0374(3) -0.0076(3) 0.0114(3) 0.0028(3)
O1 0.0334(9) 0.0478(11) 0.0541(9) -0.0097(8) 0.0056(7) 0.0000(8)
O2 0.0592(11) 0.0446(10) 0.0490(10) -0.0017(8) 0.0150(8) 0.0135(9)
O3 0.0630(11) 0.0458(11) 0.0509(10) -0.0186(8) 0.0153(8) -0.0127(9)
N1 0.0379(10) 0.0347(10) 0.0354(9) -0.0031(8) 0.0101(8) 0.0026(9)
N2 0.0406(11) 0.0414(11) 0.0346(9) -0.0097(8) 0.0090(8) 0.0015(9)
N3 0.0512(15) 0.093(2) 0.0714(16) 0.0056(15) 0.0139(12) -0.0155(14)
C1 0.0439(13) 0.0306(12) 0.0345(11) -0.0012(9) 0.0127(10) -0.0019(10)
C2 0.0362(12) 0.0367(13) 0.0374(11) 0.0015(10) 0.0117(9) -0.0024(10)
C3 0.0393(13) 0.0377(13) 0.0375(11) -0.0015(10) 0.0137(9) 0.0038(11)
C4 0.0397(12) 0.0334(12) 0.0309(10) -0.0013(9) 0.0111(9) -0.0013(10)
C5 0.0399(14) 0.0639(18) 0.0453(13) -0.0136(13) 0.0066(11) 0.0068(13)
C6 0.0382(13) 0.0452(14) 0.0399(12) -0.0051(11) 0.0058(10) 0.0069(11)
C7 0.0363(12) 0.0351(12) 0.0344(11) 0.0000(10) 0.0107(9) 0.0021(10)
C8 0.0393(13) 0.0469(15) 0.0593(15) -0.0003(12) 0.0167(11) 0.0031(12)
C9 0.0415(16) 0.072(2) 0.088(2) -0.0056(17) 0.0036(14) 0.0051(15)
C10 0.0325(13) 0.0570(17) 0.0500(14) -0.0101(13) 0.0049(11) -0.0013(12)
C11 0.0416(13) 0.0414(14) 0.0333(11) -0.0090(10) 0.0093(9) 0.0012(11)
C12 0.0400(14) 0.0634(18) 0.0398(13) 0.0021(12) -0.0006(10) 0.0024(13)
C13 0.0378(14) 0.0616(18) 0.0502(14) 0.0014(13) 0.0042(11) -0.0093(13)
C14 0.0437(13) 0.0370(13) 0.0419(12) -0.0058(10) 0.0076(10) -0.0001(11)
C15 0.0412(13) 0.0457(15) 0.0442(13) 0.0020(12) 0.0009(10) 0.0067(12)
C16 0.0366(13) 0.0519(16) 0.0423(12) -0.0063(12) 0.0046(10) -0.0027(12)
C17 0.0547(16) 0.0440(16) 0.0678(17) 0.0039(13) 0.0088(13) -0.0046(13)

loop_
_atom_type_symbol
_atom_type_description
_atom_type_scat_dispersion_real
_atom_type_scat_dispersion_imag
_atom_type_scat_source
C C 0.0033 0.0016 'International Tables Vol C Tables 4.2.6.8 and 6.1.1.4'
H H 0.0000 0.0000 'International Tables Vol C Tables 4.2.6.8 and 6.1.1.4'
Cl Cl 0.1484 0.1585 'International Tables Vol C Tables 4.2.6.8 and 6.1.1.4'
N N 0.0061 0.0033 'International Tables Vol C Tables 4.2.6.8 and 6.1.1.4'
O O 0.0106 0.0060 'International Tables Vol C Tables 4.2.6.8 and 6.1.1.4'
S S 0.1246 0.1234 'International Tables Vol C Tables 4.2.6.8 and 6.1.1.4'

loop_
_geom_angle_atom_site_label_1
_geom_angle_atom_site_label_2
_geom_angle_atom_site_label_3
_geom_angle
_geom_angle_site_symmetry_1
_geom_angle_site_symmetry_3
_geom_angle_publ_flag
O2 S1 O3 121.11(11) . . ?
O2 S1 N2 106.22(9) . . ?
O2 S1 C11 108.29(11) . . ?
O3 S1 N2 104.44(10) . . ?
O3 S1 C11 109.45(10) . . ?
N2 S1 C11 106.33(10) . . ?
C2 O1 C8 118.36(18) . . ?
C1 N1 C7 116.28(19) . . ?
C4 N2 S1 123.86(15) . . ?
C4 N2 C5 108.41(18) . . ?
C5 N2 S1 118.33(14) . . ?
N1 C1 Cl1 116.24(17) . . ?
N1 C1 C2 124.5(2) . . ?
C2 C1 Cl1 119.24(17) . . ?
O1 C2 C1 115.98(19) . . ?
O1 C2 C3 125.8(2) . . ?
C3 C2 C1 118.2(2) . . ?
C2 C3 H3 121.4 . . ?
C4 C3 C2 117.2(2) . . ?
C4 C3 H3 121.4 . . ?
C3 C4 N2 130.9(2) . . ?
C7 C4 N2 109.46(19) . . ?
C7 C4 C3 119.5(2) . . ?
N2 C5 H5A 110.9 . . ?
N2 C5 H5B 110.9 . . ?
N2 C5 C6 104.39(17) . . ?
H5A C5 H5B 108.9 . . ?
C6 C5 H5A 110.9 . . ?
C6 C5 H5B 110.9 . . ?
C5 C6 H6 110.9 . . ?
C7 C6 C5 101.90(18) . . ?
C7 C6 H6 110.9 . . ?
C10 C6 C5 112.3(2) . . ?
C10 C6 H6 110.9 . . ?
C10 C6 C7 109.61(18) . . ?
N1 C7 C4 124.3(2) . . ?
N1 C7 C6 125.08(19) . . ?
C4 C7 C6 110.45(19) . . ?
O1 C8 H8A 110.3 . . ?
O1 C8 H8B 110.3 . . ?
O1 C8 C9 107.1(2) . . ?
H8A C8 H8B 108.6 . . ?
C9 C8 H8A 110.3 . . ?
C9 C8 H8B 110.3 . . ?
C8 C9 H9A 109.5 . . ?
C8 C9 H9B 109.5 . . ?
C8 C9 H9C 109.5 . . ?
H9A C9 H9B 109.5 . . ?
H9A C9 H9C 109.5 . . ?
H9B C9 H9C 109.5 . . ?
N3 C10 C6 177.5(3) . . ?
C12 C11 S1 120.47(18) . . ?
C12 C11 C16 120.1(2) . . ?
C16 C11 S1 119.45(18) . . ?
C11 C12 H12 120.0 . . ?
C11 C12 C13 120.0(2) . . ?
C13 C12 H12 120.0 . . ?
C12 C13 H13 119.5 . . ?
C14 C13 C12 121.1(2) . . ?
C14 C13 H13 119.5 . . ?
C13 C14 C15 118.3(2) . . ?
C13 C14 C17 120.6(2) . . ?
C15 C14 C17 121.1(2) . . ?
C14 C15 H15 119.3 . . ?
C16 C15 C14 121.4(2) . . ?
C16 C15 H15 119.3 . . ?
C11 C16 H16 120.4 . . ?
C15 C16 C11 119.2(2) . . ?
C15 C16 H16 120.4 . . ?
C14 C17 H17A 109.5 . . ?
C14 C17 H17B 109.5 . . ?
C14 C17 H17C 109.5 . . ?
H17A C17 H17B 109.5 . . ?
H17A C17 H17C 109.5 . . ?
H17B C17 H17C 109.5 . . ?

loop_
_geom_bond_atom_site_label_1
_geom_bond_atom_site_label_2
_geom_bond_distance
_geom_bond_site_symmetry_2
_geom_bond_publ_flag
Cl1 C1 1.731(2) . ?
S1 O2 1.4234(17) . ?
S1 O3 1.4278(17) . ?
S1 N2 1.6532(18) . ?
S1 C11 1.760(2) . ?
O1 C2 1.348(3) . ?
O1 C8 1.440(3) . ?
N1 C1 1.318(3) . ?
N1 C7 1.327(3) . ?
N2 C4 1.412(3) . ?
N2 C5 1.488(3) . ?
N3 C10 1.141(3) . ?
C1 C2 1.409(3) . ?
C2 C3 1.390(3) . ?
C3 H3 0.9300 . ?
C3 C4 1.386(3) . ?
C4 C7 1.384(3) . ?
C5 H5A 0.9700 . ?
C5 H5B 0.9700 . ?
C5 C6 1.532(3) . ?
C6 H6 0.9800 . ?
C6 C7 1.516(3) . ?
C6 C10 1.470(4) . ?
C8 H8A 0.9700 . ?
C8 H8B 0.9700 . ?
C8 C9 1.498(3) . ?
C9 H9A 0.9600 . ?
C9 H9B 0.9600 . ?
C9 H9C 0.9600 . ?
C11 C12 1.376(3) . ?
C11 C16 1.387(3) . ?
C12 H12 0.9300 . ?
C12 C13 1.382(4) . ?
C13 H13 0.9300 . ?
C13 C14 1.379(3) . ?
C14 C15 1.387(3) . ?
C14 C17 1.506(3) . ?
C15 H15 0.9300 . ?
C15 C16 1.382(3) . ?
C16 H16 0.9300 . ?
C17 H17A 0.9600 . ?
C17 H17B 0.9600 . ?
C17 H17C 0.9600 . ?

loop_
_geom_torsion_atom_site_label_1
_geom_torsion_atom_site_label_2
_geom_torsion_atom_site_label_3
_geom_torsion_atom_site_label_4
_geom_torsion
_geom_torsion_site_symmetry_1
_geom_torsion_site_symmetry_2
_geom_torsion_site_symmetry_3
_geom_torsion_site_symmetry_4
_geom_torsion_publ_flag
Cl1 C1 C2 O1 -0.9(3) . . . . ?
Cl1 C1 C2 C3 179.56(17) . . . . ?
S1 N2 C4 C3 24.6(3) . . . . ?
S1 N2 C4 C7 -158.96(16) . . . . ?
S1 N2 C5 C6 170.26(16) . . . . ?
S1 C11 C12 C13 -179.58(19) . . . . ?
S1 C11 C16 C15 -179.78(18) . . . . ?
O1 C2 C3 C4 -178.5(2) . . . . ?
O2 S1 N2 C4 -49.6(2) . . . . ?
O2 S1 N2 C5 167.91(18) . . . . ?
O2 S1 C11 C12 15.2(2) . . . . ?
O2 S1 C11 C16 -164.78(18) . . . . ?
O3 S1 N2 C4 -178.67(18) . . . . ?
O3 S1 N2 C5 38.8(2) . . . . ?
O3 S1 C11 C12 149.18(19) . . . . ?
O3 S1 C11 C16 -30.8(2) . . . . ?
N1 C1 C2 O1 177.9(2) . . . . ?
N1 C1 C2 C3 -1.7(3) . . . . ?
N2 S1 C11 C12 -98.5(2) . . . . ?
N2 S1 C11 C16 81.4(2) . . . . ?
N2 C4 C7 N1 -176.6(2) . . . . ?
N2 C4 C7 C6 -1.7(3) . . . . ?
N2 C5 C6 C7 -21.9(3) . . . . ?
N2 C5 C6 C10 95.3(2) . . . . ?
C1 N1 C7 C4 -0.8(3) . . . . ?
C1 N1 C7 C6 -175.0(2) . . . . ?
C1 C2 C3 C4 1.0(3) . . . . ?
C2 O1 C8 C9 172.1(2) . . . . ?
C2 C3 C4 N2 175.7(2) . . . . ?
C2 C3 C4 C7 -0.4(3) . . . . ?
C3 C4 C7 N1 0.3(3) . . . . ?
C3 C4 C7 C6 175.2(2) . . . . ?
C4 N2 C5 C6 22.4(3) . . . . ?
C5 N2 C4 C3 170.2(2) . . . . ?
C5 N2 C4 C7 -13.3(2) . . . . ?
C5 C6 C7 N1 -170.0(2) . . . . ?
C5 C6 C7 C4 15.2(3) . . . . ?
C7 N1 C1 Cl1 -179.69(16) . . . . ?
C7 N1 C1 C2 1.5(3) . . . . ?
C8 O1 C2 C1 -171.1(2) . . . . ?
C8 O1 C2 C3 8.5(3) . . . . ?
C10 C6 C7 N1 70.9(3) . . . . ?
C10 C6 C7 C4 -104.0(2) . . . . ?
C11 S1 N2 C4 65.6(2) . . . . ?
C11 S1 N2 C5 -76.9(2) . . . . ?
C11 C12 C13 C14 0.0(4) . . . . ?
C12 C11 C16 C15 0.2(4) . . . . ?
C12 C13 C14 C15 -1.1(4) . . . . ?
C12 C13 C14 C17 178.0(2) . . . . ?
C13 C14 C15 C16 1.8(4) . . . . ?
C14 C15 C16 C11 -1.3(4) . . . . ?
C16 C11 C12 C13 0.4(4) . . . . ?
C17 C14 C15 C16 -177.4(2) . . . . ?
